data_1557980
loop_
_publ_author_name
'Crundwell, Guy'
'Leeds, Ashley'

_publ_section_title
;
 2,3-Diethylbenzo[<i>g</i>]quinoxaline
;
_journal_coeditor_code HB4346
_journal_issue 4
_journal_name_full IUCrData
_journal_page_first x200454
_journal_paper_doi 10.1107/S241431462000454X
_journal_volume 5
_journal_year 2020
_chemical_absolute_configuration unk
_chemical_formula_iupac 'C16 H16 N2'
_chemical_formula_moiety 'C16 H16 N2'
_chemical_formula_sum 'C16 H16 N2'
_chemical_formula_weight 236.31
_chemical_melting_point 411
_chemical_name_common 2,3-Diethylbenzo[g]quinoxaline
_chemical_name_systematic
;
2,3-Diethylbenzo[<i>g</i>]quinoxaline
;
_space_group_crystal_system tetragonal
_space_group_IT_number 82
_space_group_name_Hall 'I -4'
_space_group_name_H-M_alt 'I -4'
_atom_sites_solution_hydrogens geom
_atom_sites_solution_primary dual
_atom_sites_solution_secondary difmap
_audit_creation_method
;
Olex2 1.2
(compiled 2018.05.29 svn.r3508 for OlexSys, GUI svn.r5506)
;
_cell_angle_alpha 90.00
_cell_angle_beta 90.00
_cell_angle_gamma 90.00
_cell_formula_units_Z 8
_cell_length_a 13.93535(18)
_cell_length_b 13.93535(18)
_cell_length_c 13.1629(3)
_cell_measurement_reflns_used 7488
_cell_measurement_temperature 293(2)
_cell_measurement_theta_max 31.7740
_cell_measurement_theta_min 4.6020
_cell_volume 2556.16(7)
_computing_cell_refinement
;
CrysAlisPro (Rigaku, 2018)
;
_computing_data_collection
;
CrysAlisPro (Rigaku, 2018)
;
_computing_data_reduction
;
CrysAlisPro (Rigaku, 2018)
;
_computing_molecular_graphics
;
<i>OLEX2</i> (Dolomanov <i>et al.</i>,  2009)
;
_computing_publication_material
;
<i>OLEX2</i> (Dolomanov <i>et al.</i>,  2009)
;
_computing_structure_refinement
;
SHELXL (Sheldrick, 2008)
;
_computing_structure_solution
;
<i>SHELXM</i> (Sheldrick, 2008)
;
_diffrn_ambient_temperature 293(2)
_diffrn_detector 'CCD plate'
_diffrn_detector_area_resol_mean 16.1790
_diffrn_measured_fraction_theta_full 0.995
_diffrn_measured_fraction_theta_max 0.965
_diffrn_measurement_device 'four-circle diffractometer'
_diffrn_measurement_device_type 'Rigaku Xcalibur, Sapphire3'
_diffrn_measurement_method '\w scans'
_diffrn_radiation_monochromator graphite
_diffrn_radiation_probe x-ray
_diffrn_radiation_type MoK\a
_diffrn_radiation_wavelength 0.71073
_diffrn_reflns_av_R_equivalents 0.0307
_diffrn_reflns_av_unetI/netI 0.0198
_diffrn_reflns_limit_h_max 21
_diffrn_reflns_limit_h_min -21
_diffrn_reflns_limit_k_max 21
_diffrn_reflns_limit_k_min -21
_diffrn_reflns_limit_l_max 19
_diffrn_reflns_limit_l_min -20
_diffrn_reflns_number 31103
_diffrn_reflns_theta_full 29.00
_diffrn_reflns_theta_max 33.55
_diffrn_reflns_theta_min 4.26
_diffrn_source 'fine-focus sealed X-ray tube'
_diffrn_standards_decay_% 0
_diffrn_standards_interval_count 0
_diffrn_standards_interval_time 0
_diffrn_standards_number 0
_exptl_absorpt_coefficient_mu 0.073
_exptl_absorpt_correction_T_max 1.00000
_exptl_absorpt_correction_T_min 0.92191
_exptl_absorpt_correction_type multi-scan
_exptl_absorpt_process_details
;
(CrysAlisPro; Rigaku, 2018)
;
_exptl_crystal_colour white
_exptl_crystal_density_diffrn 1.228
_exptl_crystal_density_method 'not measured'
_exptl_crystal_description block
_exptl_crystal_F_000 1008
_exptl_crystal_size_max 0.39
_exptl_crystal_size_mid 0.33
_exptl_crystal_size_min 0.27
_refine_diff_density_max 0.284
_refine_diff_density_min -0.143
_refine_ls_abs_structure_details
;
Flack H D (1983), Acta Cryst. A39, 876-881
;
_refine_ls_abs_structure_Flack 0(2)
_refine_ls_extinction_method none
_refine_ls_goodness_of_fit_ref 1.037
_refine_ls_hydrogen_treatment constr
_refine_ls_matrix_type full
_refine_ls_number_parameters 165
_refine_ls_number_reflns 4779
_refine_ls_number_restraints 0
_refine_ls_restrained_S_all 1.037
_refine_ls_R_factor_all 0.0627
_refine_ls_R_factor_gt 0.0477
_refine_ls_shift/su_max 0.000
_refine_ls_shift/su_mean 0.000
_refine_ls_structure_factor_coef Fsqd
_refine_ls_weighting_details 'calc w=1/[\s^2^(Fo^2^)+(0.0756P)^2^+0.2732P] where P=(Fo^2^+2Fc^2^)/3'
_refine_ls_weighting_scheme calc
_refine_ls_wR_factor_gt 0.1256
_refine_ls_wR_factor_ref 0.1360
_reflns_number_gt 3869
_reflns_number_total 4779
_reflns_threshold_expression I>2\s(I)
_cod_data_source_file hb4346sup1.cif
_cod_data_source_block I
_cod_database_code 1557980

loop_
_space_group_symop_id
_space_group_symop_operation_xyz
1 'x, y, z'
2 'y, -x, -z'
3 '-x, -y, z'
4 '-y, x, -z'
5 'x+1/2, y+1/2, z+1/2'
6 'y+1/2, -x+1/2, -z+1/2'
7 '-x+1/2, -y+1/2, z+1/2'
8 '-y+1/2, x+1/2, -z+1/2'

loop_
_atom_site_type_symbol
_atom_site_label
_atom_site_fract_x
_atom_site_fract_y
_atom_site_fract_z
_atom_site_U_iso_or_equiv
_atom_site_adp_type
_atom_site_calc_flag
_atom_site_occupancy
_atom_site_disorder_assembly
_atom_site_disorder_group
C C1 -0.29561(13) -1.16936(12) -0.44274(13) 0.0600(4) Uani d 1 . .
H H1A -0.3206 -1.1110 -0.4711 0.090 Uiso calc 1 . .
H H1B -0.3333 -1.2227 -0.4659 0.090 Uiso calc 1 . .
H H1C -0.2302 -1.1776 -0.4640 0.090 Uiso calc 1 . .
C C2 -0.29974(10) -1.16422(10) -0.32887(12) 0.0493(3) Uani d 1 . .
H H2A -0.2793 -1.2256 -0.3016 0.059 Uiso calc 1 . .
H H2B -0.3660 -1.1546 -0.3087 0.059 Uiso calc 1 . .
C C3 -0.23964(8) -1.08656(8) -0.28133(10) 0.0379(2) Uani d 1 . .
C C4 -0.13277(8) -0.96118(8) -0.29463(9) 0.0328(2) Uani d 1 . .
C C5 -0.07941(9) -0.89899(9) -0.35476(9) 0.0378(2) Uani d 1 . .
H H5 -0.0815 -0.9047 -0.4251 0.045 Uiso calc 1 . .
C C6 -0.02254(8) -0.82781(8) -0.31001(9) 0.0360(2) Uani d 1 . .
C C7 0.03189(10) -0.76181(10) -0.36928(12) 0.0475(3) Uani d 1 . .
H H7 0.0310 -0.7661 -0.4398 0.057 Uiso calc 1 . .
C C8 0.08527(12) -0.69247(11) -0.32317(15) 0.0567(4) Uani d 1 . .
H H8 0.1199 -0.6493 -0.3627 0.068 Uiso calc 1 . .
C C9 0.08872(12) -0.68520(11) -0.21668(15) 0.0608(4) Uani d 1 . .
H H9 0.1253 -0.6372 -0.1867 0.073 Uiso calc 1 . .
C C10 0.03930(10) -0.74736(11) -0.15731(12) 0.0515(3) Uani d 1 . .
H H10 0.0430 -0.7421 -0.0870 0.062 Uiso calc 1 . .
C C11 -0.01854(8) -0.82097(9) -0.20173(10) 0.0369(2) Uani d 1 . .
C C12 -0.07119(8) -0.88458(9) -0.14191(9) 0.0380(2) Uani d 1 . .
H H12 -0.0676 -0.8806 -0.0715 0.046 Uiso calc 1 . .
C C13 -0.12889(8) -0.95376(8) -0.18678(8) 0.0333(2) Uani d 1 . .
C C14 -0.23818(8) -1.07610(9) -0.17124(10) 0.0381(2) Uani d 1 . .
C C15 -0.30438(11) -1.13340(11) -0.10459(12) 0.0522(3) Uani d 1 . .
H H15A -0.2763 -1.1398 -0.0375 0.063 Uiso calc 1 . .
H H15B -0.3123 -1.1972 -0.1328 0.063 Uiso calc 1 . .
C C16 -0.40207(12) -1.08493(14) -0.09594(16) 0.0684(5) Uani d 1 . .
H H16A -0.4299 -1.0786 -0.1623 0.103 Uiso calc 1 . .
H H16B -0.3945 -1.0225 -0.0661 0.103 Uiso calc 1 . .
H H16C -0.4434 -1.1231 -0.0539 0.103 Uiso calc 1 . .
N N1 -0.18907(7) -1.03067(7) -0.34033(9) 0.0388(2) Uani d 1 . .
N N2 -0.18387(7) -1.01278(8) -0.12633(8) 0.0388(2) Uani d 1 . .

loop_
_atom_site_aniso_label
_atom_site_aniso_U_11
_atom_site_aniso_U_22
_atom_site_aniso_U_33
_atom_site_aniso_U_12
_atom_site_aniso_U_13
_atom_site_aniso_U_23
C1 0.0616(8) 0.0543(8) 0.0641(10) -0.0115(7) -0.0117(8) -0.0176(7)
C2 0.0434(6) 0.0432(7) 0.0613(9) -0.0115(5) -0.0068(6) -0.0058(6)
C3 0.0336(5) 0.0337(5) 0.0463(6) -0.0024(4) -0.0068(5) -0.0029(4)
C4 0.0293(5) 0.0313(5) 0.0377(5) -0.0020(4) -0.0033(4) -0.0039(4)
C5 0.0381(5) 0.0396(6) 0.0358(5) -0.0027(4) -0.0006(4) -0.0041(4)
C6 0.0306(5) 0.0336(5) 0.0439(6) -0.0011(4) 0.0009(4) -0.0024(4)
C7 0.0441(6) 0.0445(6) 0.0539(8) -0.0059(5) 0.0057(6) 0.0018(6)
C8 0.0494(8) 0.0470(7) 0.0738(11) -0.0151(6) 0.0073(7) 0.0010(7)
C9 0.0510(8) 0.0494(8) 0.0820(12) -0.0184(6) -0.0056(8) -0.0122(8)
C10 0.0467(7) 0.0515(7) 0.0563(8) -0.0122(6) -0.0081(6) -0.0113(6)
C11 0.0302(5) 0.0360(5) 0.0446(6) 0.0000(4) -0.0049(4) -0.0058(4)
C12 0.0365(6) 0.0423(6) 0.0353(5) -0.0022(4) -0.0059(4) -0.0042(4)
C13 0.0292(5) 0.0340(5) 0.0368(5) 0.0016(4) -0.0041(4) 0.0006(4)
C14 0.0341(5) 0.0356(5) 0.0445(6) 0.0005(4) -0.0041(5) 0.0067(5)
C15 0.0550(8) 0.0455(7) 0.0561(8) -0.0093(6) -0.0022(6) 0.0152(6)
C16 0.0504(8) 0.0754(11) 0.0794(11) -0.0118(8) 0.0130(8) 0.0169(9)
N1 0.0364(5) 0.0390(5) 0.0409(5) -0.0054(4) -0.0047(4) -0.0056(4)
N2 0.0384(5) 0.0402(5) 0.0378(5) -0.0016(4) -0.0044(4) 0.0044(4)

loop_
_atom_type_symbol
_atom_type_description
_atom_type_scat_dispersion_real
_atom_type_scat_dispersion_imag
_atom_type_scat_source
C C 0.0033 0.0016 'International Tables Vol C Tables 4.2.6.8 and 6.1.1.4'
H H 0.0000 0.0000 'International Tables Vol C Tables 4.2.6.8 and 6.1.1.4'
N N 0.0061 0.0033 'International Tables Vol C Tables 4.2.6.8 and 6.1.1.4'

loop_
_geom_angle_atom_site_label_1
_geom_angle_atom_site_label_2
_geom_angle_atom_site_label_3
_geom_angle_site_symmetry_1
_geom_angle_site_symmetry_3
_geom_angle
_geom_angle_publ_flag
H1A C1 H1B . . 109.5 no
H1A C1 H1C . . 109.5 no
H1B C1 H1C . . 109.5 no
C2 C1 H1A . . 109.5 no
C2 C1 H1B . . 109.5 no
C2 C1 H1C . . 109.5 no
C1 C2 H2A . . 108.4 no
C1 C2 H2B . . 108.4 no
C1 C2 C3 . . 115.34(12) no
H2A C2 H2B . . 107.5 no
C3 C2 H2A . . 108.4 no
C3 C2 H2B . . 108.4 no
C14 C3 C2 . . 119.57(11) no
N1 C3 C2 . . 118.81(11) no
N1 C3 C14 . . 121.62(10) no
C5 C4 C13 . . 120.14(10) no
N1 C4 C5 . . 119.49(10) no
N1 C4 C13 . . 120.37(10) no
C4 C5 H5 . . 119.8 no
C4 C5 C6 . . 120.35(10) no
C6 C5 H5 . . 119.8 no
C5 C6 C7 . . 121.91(11) no
C5 C6 C11 . . 119.27(11) no
C7 C6 C11 . . 118.82(11) no
C6 C7 H7 . . 119.8 no
C8 C7 C6 . . 120.31(13) no
C8 C7 H7 . . 119.8 no
C7 C8 H8 . . 119.5 no
C7 C8 C9 . . 120.93(14) no
C9 C8 H8 . . 119.5 no
C8 C9 H9 . . 119.6 no
C10 C9 C8 . . 120.77(14) no
C10 C9 H9 . . 119.6 no
C9 C10 H10 . . 119.7 no
C9 C10 C11 . . 120.63(14) no
C11 C10 H10 . . 119.7 no
C6 C11 C10 . . 118.53(12) no
C12 C11 C6 . . 120.01(10) no
C12 C11 C10 . . 121.46(12) no
C11 C12 H12 . . 119.8 no
C13 C12 C11 . . 120.42(10) no
C13 C12 H12 . . 119.8 no
C12 C13 C4 . . 119.79(10) no
N2 C13 C4 . . 120.75(10) no
N2 C13 C12 . . 119.44(10) no
C3 C14 C15 . . 121.27(11) no
N2 C14 C3 . . 121.79(11) no
N2 C14 C15 . . 116.81(12) no
C14 C15 H15A . . 109.5 no
C14 C15 H15B . . 109.5 no
C14 C15 C16 . . 110.89(12) no
H15A C15 H15B . . 108.1 no
C16 C15 H15A . . 109.5 no
C16 C15 H15B . . 109.5 no
C15 C16 H16A . . 109.5 no
C15 C16 H16B . . 109.5 no
C15 C16 H16C . . 109.5 no
H16A C16 H16B . . 109.5 no
H16A C16 H16C . . 109.5 no
H16B C16 H16C . . 109.5 no
C3 N1 C4 . . 117.69(10) no
C14 N2 C13 . . 117.71(10) no

loop_
_geom_bond_atom_site_label_1
_geom_bond_atom_site_label_2
_geom_bond_site_symmetry_2
_geom_bond_distance
_geom_bond_publ_flag
C1 H1A . 0.9600 no
C1 H1B . 0.9600 no
C1 H1C . 0.9600 no
C1 C2 . 1.502(2) n
C2 H2A . 0.9700 no
C2 H2B . 0.9700 no
C2 C3 . 1.5047(17) no
C3 C14 . 1.4566(18) no
C3 N1 . 1.3062(16) no
C4 C5 . 1.3894(15) no
C4 C13 . 1.4245(15) no
C4 N1 . 1.3839(13) no
C5 H5 . 0.9300 no
C5 C6 . 1.3997(16) no
C6 C7 . 1.4247(17) no
C6 C11 . 1.4296(17) no
C7 H7 . 0.9300 no
C7 C8 . 1.362(2) no
C8 H8 . 0.9300 no
C8 C9 . 1.406(3) no
C9 H9 . 0.9300 no
C9 C10 . 1.355(2) no
C10 H10 . 0.9300 no
C10 C11 . 1.4296(16) no
C11 C12 . 1.3943(17) no
C12 H12 . 0.9300 no
C12 C13 . 1.3873(15) no
C13 N2 . 1.3772(15) no
C14 C15 . 1.5027(18) no
C14 N2 . 1.3042(16) no
C15 H15A . 0.9700 no
C15 H15B . 0.9700 no
C15 C16 . 1.524(2) no
C16 H16A . 0.9600 no
C16 H16B . 0.9600 no
C16 H16C . 0.9600 no

_cod_database_fobs_code 1557980
